data_1510170
loop_
_publ_author_name
'Gibson, B.J.'
'Jepsen, O.'
'Poettgen, R.'
'Kremer, R.K.'
'Hoffmann, R.D.'
'Garrett, J.D.'

_publ_section_title
;
 Structure and chemical bonding of U Au Ge
;
_journal_name_full 'Journal of Physics: Condensed Matter'
_journal_page_first 3123
_journal_page_last 3137
_journal_paper_doi 10.1088/0953-8984/13/13/321
_journal_volume 13
_journal_year 2001
_chemical_formula_sum 'Au Ge U'
_chemical_name_systematic 'U Au Ge'
_space_group_IT_number 194
_symmetry_space_group_name_Hall '-P 6c 2c'
_symmetry_space_group_name_H-M 'P 63/m m c'
_cell_angle_alpha 90
_cell_angle_beta 90
_cell_angle_gamma 120
_cell_formula_units_Z 4
_cell_length_a 4.3526
_cell_length_b 4.3526
_cell_length_c 15.474
_cell_volume 253.881
_citation_journal_id_ASTM JCOMEL
_cod_data_source_file gold_227.cif
_cod_data_source_block Au1Ge1U1
_cod_original_cell_volume 253.8813
_cod_original_formula_sum 'Au1 Ge1 U1'
_cod_database_code 1510170

loop_
_symmetry_equiv_pos_as_xyz
x,y,z
x-y,x,z+1/2
-y,x-y,z
-x,-y,z+1/2
-x+y,-x,z
y,-x+y,z+1/2
-y,-x,-z+1/2
x-y,-y,-z
x,x-y,-z+1/2
y,x,-z
-x+y,y,-z+1/2
-x,-x+y,-z
-x,-y,-z
-x+y,-x,-z-1/2
y,-x+y,-z
x,y,-z-1/2
x-y,x,-z
-y,x-y,-z-1/2
y,x,z-1/2
-x+y,y,z
-x,-x+y,z-1/2
-y,-x,z
x-y,-y,z-1/2
x,x-y,z

loop_
_atom_site_label
_atom_site_type_symbol
_atom_site_fract_x
_atom_site_fract_y
_atom_site_fract_z
_atom_site_occupancy
_atom_site_U_iso_or_equiv
Au1 Au 0.3333 0.6667 0.14441 1 0.0
U1 U 0 0 0 1 0.0
Ge1 Ge 0.3333 0.6667 0.6107 1 0.0
U2 U 0 0 0.25 1 0.0
